data_2311897
loop_
_publ_author_name
'Lu, Norman'
'Wei, Rong Jyun'
'Chiang, Hsing Fang'
'Thrasher, Joseph S.'
'Wen, Yuh Sheng'
'Liu, Ling Kang'

_publ_section_title
;
 Weak hydrogen and halogen bonding in
 4-[(2,2-difluoroethoxy)methyl]pyridinium iodide and
 4-[(3-chloro-2,2,3,3-tetrafluoropropoxy)methyl]pyridinium iodide.
;
_journal_coeditor_code KU3200
_journal_issue 'Pt 9'
_journal_name_full 'Acta crystallographica. Section C, Structural chemistry'
_journal_page_first 682
_journal_page_last 687
_journal_paper_doi 10.1107/S2053229617011172
_journal_volume 73
_journal_year 2017
_chemical_formula_iupac 'C8 H10 F2 N O +, I -'
_chemical_formula_moiety 'C8 H10 F2 N O +, I -'
_chemical_formula_sum 'C8 H10 F2 I N O'
_chemical_formula_weight 301.07
_chemical_name_systematic
;
4-[(2,2-Difluoroethoxy)methyl]pyridinium iodide
;
_space_group_crystal_system monoclinic
_space_group_IT_number 14
_space_group_name_Hall '-P 2yn'
_space_group_name_H-M_alt 'P 1 21/n 1'
_atom_sites_solution_hydrogens mixed
_audit_creation_method SHELXL-2013
_cell_angle_alpha 90
_cell_angle_beta 91.6100(10)
_cell_angle_gamma 90
_cell_formula_units_Z 4
_cell_length_a 4.92210(10)
_cell_length_b 8.4974(2)
_cell_length_c 24.1323(7)
_cell_measurement_reflns_used 9922
_cell_measurement_temperature 100.0(2)
_cell_measurement_theta_max 27.2
_cell_measurement_theta_min 2.54
_cell_volume 1008.94(4)
_computing_cell_refinement
;
SAINT (Bruker, 2015)
;
_computing_data_collection
;
APEX2 (Bruker, 2015)
;
_computing_data_reduction
;
SAINT (Bruker, 2015)
;
_computing_molecular_graphics
;
SHELXTL (Sheldrick 2008)
;
_computing_publication_material
;
SHELXTL (Sheldrick 2008)
;
_computing_structure_refinement
;
SHELXL2013 (Sheldrick, 2015b)
;
_computing_structure_solution
;
SHELXS97 (Sheldrick 2008)
;
_diffrn_ambient_temperature 100.0(2)
_diffrn_measured_fraction_theta_full 1.000
_diffrn_measured_fraction_theta_max 1.000
_diffrn_measurement_device_type 'Bruker APEXII CCD'
_diffrn_measurement_method '\f and \w scans'
_diffrn_radiation_type MoK\a
_diffrn_radiation_wavelength 0.71073
_diffrn_reflns_av_R_equivalents 0.0237
_diffrn_reflns_av_unetI/netI 0.0084
_diffrn_reflns_Laue_measured_fraction_full 1.000
_diffrn_reflns_Laue_measured_fraction_max 1.000
_diffrn_reflns_limit_h_max 6
_diffrn_reflns_limit_h_min -6
_diffrn_reflns_limit_k_max 10
_diffrn_reflns_limit_k_min -10
_diffrn_reflns_limit_l_max 30
_diffrn_reflns_limit_l_min -30
_diffrn_reflns_number 34955
_diffrn_reflns_point_group_measured_fraction_full 1.000
_diffrn_reflns_point_group_measured_fraction_max 1.000
_diffrn_reflns_theta_full 25.000
_diffrn_reflns_theta_max 27.090
_diffrn_reflns_theta_min 1.688
_exptl_absorpt_coefficient_mu 3.165
_exptl_absorpt_correction_T_max 0.9705
_exptl_absorpt_correction_T_min 0.8194
_exptl_absorpt_correction_type multi-scan
_exptl_absorpt_process_details
;
(SADABS; Bruker, 2015)
;
_exptl_crystal_colour colourless
_exptl_crystal_density_diffrn 1.982
_exptl_crystal_description plate
_exptl_crystal_F_000 576
_exptl_crystal_size_max 0.340
_exptl_crystal_size_mid 0.300
_exptl_crystal_size_min 0.080
_refine_diff_density_max 0.378
_refine_diff_density_min -0.365
_refine_diff_density_rms 0.056
_refine_ls_extinction_coef 0.00303(13)
_refine_ls_extinction_expression Fc^*^=kFc[1+0.001xFc^2^\l^3^/sin(2\q)]^-1/4^
_refine_ls_extinction_method
;
SHELXL2013 (Sheldrick, 2015b)
;
_refine_ls_goodness_of_fit_ref 1.284
_refine_ls_hydrogen_treatment mixed
_refine_ls_matrix_type full
_refine_ls_number_parameters 122
_refine_ls_number_reflns 2231
_refine_ls_number_restraints 0
_refine_ls_restrained_S_all 1.284
_refine_ls_R_factor_all 0.0144
_refine_ls_R_factor_gt 0.0141
_refine_ls_shift/su_max 0.002
_refine_ls_shift/su_mean 0.000
_refine_ls_structure_factor_coef Fsqd
_refine_ls_weighting_details 'w=1/[\s^2^(Fo^2^)+1.0459P] where P=(Fo^2^+2Fc^2^)/3'
_refine_ls_weighting_scheme calc
_refine_ls_wR_factor_gt 0.0288
_refine_ls_wR_factor_ref 0.0289
_reflns_Friedel_coverage 0.000
_reflns_number_gt 2208
_reflns_number_total 2231
_reflns_threshold_expression 'I > 2\s(I)'
_cod_data_source_file ku3200sup1.cif
_cod_data_source_block i16183
_cod_original_sg_symbol_H-M 'P 21/n'
_cod_database_code 2311897
_publcif_datablock.id {bcc3a512-edef-4322-838e-1211247ebf09}

_shelx_space_group_comment
;
The symmetry employed for this shelxl refinement is uniquely defined
by the following loop, which should always be used as a source of
symmetry information in preference to the above space-group names.
They are only intended as comments.
;
_shelxl_version_number 2013-4

loop_
_space_group_symop_operation_xyz
'x, y, z'
'-x+1/2, y+1/2, -z+1/2'
'-x, -y, -z'
'x-1/2, -y-1/2, z-1/2'

loop_
_atom_site_label
_atom_site_type_symbol
_atom_site_fract_x
_atom_site_fract_y
_atom_site_fract_z
_atom_site_U_iso_or_equiv
_atom_site_adp_type
_atom_site_occupancy
_atom_site_site_symmetry_order
_atom_site_calc_flag
_atom_site_refinement_flags_posn
_atom_site_refinement_flags_adp
I1 I 1.07331(2) 0.78331(2) 0.55794(2) 0.01406(5) Uani 1 1 d . .
F1 F 0.0012(3) 0.79498(15) 0.20001(5) 0.0375(3) Uani 1 1 d . .
F2 F 0.0776(3) 0.54453(16) 0.20994(5) 0.0412(4) Uani 1 1 d . .
O1 O -0.1092(3) 0.70739(15) 0.30691(5) 0.0188(3) Uani 1 1 d . .
N1 N 0.6050(3) 0.78417(19) 0.44880(6) 0.0164(3) Uani 1 1 d . .
H1A H 0.721(4) 0.821(3) 0.4720(9) 0.020 Uiso 1 1 d . U
C1 C 0.5972(4) 0.6274(2) 0.44283(7) 0.0157(3) Uani 1 1 d . .
H1 H 0.7182 0.5626 0.4640 0.019 Uiso 1 1 calc R U
C2 C 0.4137(3) 0.5610(2) 0.40595(7) 0.0147(3) Uani 1 1 d . .
H2 H 0.4073 0.4501 0.4012 0.018 Uiso 1 1 calc R U
C3 C 0.2361(3) 0.6582(2) 0.37544(7) 0.0119(3) Uani 1 1 d . .
C4 C 0.2454(3) 0.8192(2) 0.38426(7) 0.0145(3) Uani 1 1 d . .
H4 H 0.1227 0.8868 0.3646 0.017 Uiso 1 1 calc R U
C5 C 0.4336(4) 0.8807(2) 0.42166(8) 0.0170(4) Uani 1 1 d . .
H5 H 0.4414 0.9910 0.4281 0.020 Uiso 1 1 calc R U
C6 C 0.0439(3) 0.5855(2) 0.33335(7) 0.0146(3) Uani 1 1 d . .
H6A H 0.1471 0.5263 0.3056 0.018 Uiso 1 1 calc R U
H6B H -0.0797 0.5113 0.3518 0.018 Uiso 1 1 calc R U
C7 C -0.2744(4) 0.6572(2) 0.26140(8) 0.0230(4) Uani 1 1 d . .
H7A H -0.4325 0.7287 0.2573 0.028 Uiso 1 1 calc R U
H7B H -0.3441 0.5503 0.2691 0.028 Uiso 1 1 calc R U
C8 C -0.1251(5) 0.6544(2) 0.20825(8) 0.0287(5) Uani 1 1 d . .
H8 H -0.2545 0.6318 0.1766 0.034 Uiso 1 1 calc R U

loop_
_atom_site_aniso_label
_atom_site_aniso_U_11
_atom_site_aniso_U_22
_atom_site_aniso_U_33
_atom_site_aniso_U_23
_atom_site_aniso_U_13
_atom_site_aniso_U_12
I1 0.01415(6) 0.01339(6) 0.01443(6) 0.00007(4) -0.00318(4) -0.00003(4)
F1 0.0574(9) 0.0256(7) 0.0298(7) 0.0051(5) 0.0058(6) -0.0105(6)
F2 0.0712(10) 0.0341(7) 0.0186(6) -0.0041(5) 0.0054(6) 0.0168(7)
O1 0.0202(6) 0.0183(6) 0.0175(6) -0.0012(5) -0.0076(5) 0.0033(5)
N1 0.0131(7) 0.0215(8) 0.0145(7) -0.0035(6) -0.0010(6) -0.0018(6)
C1 0.0148(8) 0.0192(9) 0.0131(8) 0.0021(7) 0.0009(6) 0.0021(7)
C2 0.0159(8) 0.0146(8) 0.0136(8) 0.0011(7) 0.0016(7) 0.0006(7)
C3 0.0118(7) 0.0149(8) 0.0092(7) 0.0008(6) 0.0040(6) -0.0004(6)
C4 0.0145(8) 0.0133(8) 0.0158(8) 0.0023(6) 0.0010(6) 0.0008(6)
C5 0.0167(8) 0.0146(9) 0.0199(9) -0.0022(7) 0.0023(7) -0.0004(7)
C6 0.0150(8) 0.0148(8) 0.0139(8) 0.0002(7) -0.0010(6) 0.0019(7)
C7 0.0215(9) 0.0226(9) 0.0241(10) 0.0029(8) -0.0121(8) -0.0044(8)
C8 0.0467(13) 0.0182(10) 0.0206(10) 0.0003(8) -0.0107(9) -0.0012(9)

loop_
_atom_type_symbol
_atom_type_description
_atom_type_scat_dispersion_real
_atom_type_scat_dispersion_imag
_atom_type_scat_source
C C 0.0033 0.0016 'International Tables Vol C Tables 4.2.6.8 and 6.1.1.4'
H H 0.0000 0.0000 'International Tables Vol C Tables 4.2.6.8 and 6.1.1.4'
N N 0.0061 0.0033 'International Tables Vol C Tables 4.2.6.8 and 6.1.1.4'
O O 0.0106 0.0060 'International Tables Vol C Tables 4.2.6.8 and 6.1.1.4'
F F 0.0171 0.0103 'International Tables Vol C Tables 4.2.6.8 and 6.1.1.4'
I I -0.4742 1.8119 'International Tables Vol C Tables 4.2.6.8 and 6.1.1.4'

loop_
_geom_angle_atom_site_label_1
_geom_angle_atom_site_label_2
_geom_angle_atom_site_label_3
_geom_angle
C7 O1 C6 114.51(14)
C5 N1 C1 122.83(16)
C5 N1 H1A 120.2(15)
C1 N1 H1A 117.0(15)
N1 C1 C2 119.66(17)
N1 C1 H1 120.2
C2 C1 H1 120.2
C1 C2 C3 119.33(17)
C1 C2 H2 120.3
C3 C2 H2 120.3
C4 C3 C2 119.04(16)
C4 C3 C6 121.87(15)
C2 C3 C6 119.09(16)
C5 C4 C3 119.62(16)
C5 C4 H4 120.2
C3 C4 H4 120.2
N1 C5 C4 119.46(17)
N1 C5 H5 120.3
C4 C5 H5 120.3
O1 C6 C3 108.64(14)
O1 C6 H6A 110.0
C3 C6 H6A 110.0
O1 C6 H6B 110.0
C3 C6 H6B 110.0
H6A C6 H6B 108.3
O1 C7 C8 112.64(16)
O1 C7 H7A 109.1
C8 C7 H7A 109.1
O1 C7 H7B 109.1
C8 C7 H7B 109.1
H7A C7 H7B 107.8
F1 C8 F2 105.53(18)
F1 C8 C7 110.37(17)
F2 C8 C7 111.16(16)
F1 C8 H8 109.9
F2 C8 H8 109.9
C7 C8 H8 109.9

loop_
_geom_bond_atom_site_label_1
_geom_bond_atom_site_label_2
_geom_bond_distance
F1 C8 1.363(2)
F2 C8 1.366(3)
O1 C7 1.414(2)
O1 C6 1.421(2)
N1 C5 1.335(2)
N1 C1 1.340(2)
N1 H1A 0.85(2)
C1 C2 1.371(2)
C1 H1 0.9500
C2 C3 1.397(2)
C2 H2 0.9500
C3 C4 1.385(2)
C3 C6 1.502(2)
C4 C5 1.378(2)
C4 H4 0.9500
C5 H5 0.9500
C6 H6A 0.9900
C6 H6B 0.9900
C7 C8 1.496(3)
C7 H7A 0.9900
C7 H7B 0.9900
C8 H8 1.0000

loop_
_geom_hbond_atom_site_label_D
_geom_hbond_atom_site_label_H
_geom_hbond_atom_site_label_A
_geom_hbond_distance_DH
_geom_hbond_distance_HA
_geom_hbond_distance_DA
_geom_hbond_angle_DHA
_geom_hbond_site_symmetry_A
_geom_hbond_publ_flag
N1 H1A I1 0.85(2) 2.69(2) 3.4501(15) 151(2) . yes
C1 H1 I1 0.95 3.16 3.8487(18) 131 3_766 yes
C5 H5 I1 0.95 3.07 3.7705(18) 131 3_766 yes
C8 H8 I1 1.00 3.05 3.917(2) 146 4_475 yes
C6 H6A F1 0.98 2.63 3.443(2) 140 2_545 yes
C7 H7B F1 0.99 2.43 3.413(2) 173 2_445 yes
C6 H6A F2 0.99 2.33 3.008(2) 125 . yes
